data_7030450
loop_
_publ_author_name
'Ding, Nini'
'Hor, T. S. Andy'

_publ_section_title
;
 Ruthenium(II) N,S-heterocyclic carbene complexes and transfer
 hydrogenation of ketones.
;
_journal_issue 42
_journal_name_full 'Dalton transactions (Cambridge, England : 2003)'
_journal_page_first 10179
_journal_page_last 10185
_journal_paper_doi 10.1039/c0dt00562b
_journal_volume 39
_journal_year 2010
_chemical_formula_sum 'C55 H52 I N O2 P2 Ru S'
_chemical_formula_weight 1080.95
_chemical_name_systematic
;
?
;
_space_group_IT_number 14
_symmetry_cell_setting monoclinic
_symmetry_space_group_name_Hall '-P 2ybc'
_symmetry_space_group_name_H-M 'P 1 21/c 1'
_atom_sites_solution_hydrogens geom
_atom_sites_solution_primary direct
_atom_sites_solution_secondary difmap
_audit_creation_method SHELXL-97
_cell_angle_alpha 90.00
_cell_angle_beta 110.5390(10)
_cell_angle_gamma 90.00
_cell_formula_units_Z 4
_cell_length_a 17.0266(6)
_cell_length_b 15.0002(6)
_cell_length_c 20.3236(7)
_cell_measurement_reflns_used 9266
_cell_measurement_temperature 223(2)
_cell_measurement_theta_max 27.51
_cell_measurement_theta_min 2.36
_cell_volume 4860.7(3)
_computing_cell_refinement 'Bruker SMART'
_computing_data_collection 'Bruker SMART'
_computing_data_reduction 'Bruker SAINT'
_computing_molecular_graphics 'Bruker SHELXTL'
_computing_publication_material 'Bruker SHELXTL'
_computing_structure_refinement 'SHELXL-97 (Sheldrick, 1997)'
_computing_structure_solution 'SHELXS-97 (Sheldrick, 1990)'
_diffrn_ambient_temperature 223(2)
_diffrn_measured_fraction_theta_full 1.000
_diffrn_measured_fraction_theta_max 1.000
_diffrn_measurement_device_type 'CCD area detector'
_diffrn_measurement_method 'phi and omega scans'
_diffrn_radiation_monochromator graphite
_diffrn_radiation_source 'fine-focus sealed tube'
_diffrn_radiation_type MoK\a
_diffrn_radiation_wavelength 0.71073
_diffrn_reflns_av_R_equivalents 0.0375
_diffrn_reflns_av_sigmaI/netI 0.0285
_diffrn_reflns_limit_h_max 22
_diffrn_reflns_limit_h_min -22
_diffrn_reflns_limit_k_max 19
_diffrn_reflns_limit_k_min -19
_diffrn_reflns_limit_l_max 26
_diffrn_reflns_limit_l_min -26
_diffrn_reflns_number 57081
_diffrn_reflns_theta_full 27.50
_diffrn_reflns_theta_max 27.50
_diffrn_reflns_theta_min 1.73
_exptl_absorpt_coefficient_mu 1.109
_exptl_absorpt_correction_T_max 0.8254
_exptl_absorpt_correction_T_min 0.6781
_exptl_absorpt_correction_type multi-scan
_exptl_crystal_colour ORANGE
_exptl_crystal_density_diffrn 1.477
_exptl_crystal_density_meas ?
_exptl_crystal_density_method 'not measured'
_exptl_crystal_description BLOCK
_exptl_crystal_F_000 2192
_exptl_crystal_size_max 0.38
_exptl_crystal_size_mid 0.28
_exptl_crystal_size_min 0.18
_refine_diff_density_max 0.798
_refine_diff_density_min -0.624
_refine_diff_density_rms 0.083
_refine_ls_extinction_method none
_refine_ls_goodness_of_fit_ref 1.127
_refine_ls_hydrogen_treatment constr
_refine_ls_matrix_type full
_refine_ls_number_parameters 572
_refine_ls_number_reflns 11151
_refine_ls_number_restraints 0
_refine_ls_restrained_S_all 1.127
_refine_ls_R_factor_all 0.0420
_refine_ls_R_factor_gt 0.0377
_refine_ls_shift/su_max 0.005
_refine_ls_shift/su_mean 0.000
_refine_ls_structure_factor_coef Fsqd
_refine_ls_weighting_details 'calc w=1/[\s^2^(Fo^2^)+(0.0346P)^2^+4.9162P] where P=(Fo^2^+2Fc^2^)/3'
_refine_ls_weighting_scheme calc
_refine_ls_wR_factor_gt 0.0840
_refine_ls_wR_factor_ref 0.0861
_reflns_number_gt 10310
_reflns_number_total 11151
_reflns_threshold_expression >2sigma(I)
_cod_data_source_file c0dt00562b.txt
_cod_data_source_block 6
_cod_depositor_comments
;
The following automatic conversions were performed:

'_symmetry_cell_setting' value 'Monoclinic' changed to 'monoclinic'
according to
/usr/data/users/saulius/automatic-downloads/retrospective/RSC/lib/dictionaries/cif_core.dic
dictionary named 'cif_core.dic' version 2.4.2 from
2011-04-26.

'_exptl_absorpt_correction_type' value 'Multi-scan'
changed to 'multi-scan' according to
/usr/data/users/saulius/automatic-downloads/retrospective/RSC/lib/dictionaries/cif_core.dic
dictionary named 'cif_core.dic' version 2.4.2 from 2011-04-26.

Automatic conversion script
Id: cif_fix_values 2281 2013-09-26 08:29:07Z andrius 

The following automatic conversions were performed:

'_exptl_crystal_density_meas' value 'Not Measured' was changed to '?'
- the value is perceived as not measured.

Automatic conversion script
Id: cif_fix_values 3008 2015-01-20 13:52:24Z robertas 

The following automatic conversions were performed:

'_refine_ls_hydrogen_treatment' value 'contr' was replaced with the
value 'constr' as specified in the replacement file
'src/cod-tools/trunk/data/replacement-values/replacement_values.lst'.

Automatic conversion script
Id: cif_fix_values 5376 2017-05-30 11:51:03Z andrius 
;
_cod_original_sg_symbol_H-M P2(1)/c
_cod_database_code 7030450

loop_
_symmetry_equiv_pos_as_xyz
'x, y, z'
'-x, y+1/2, -z+1/2'
'-x, -y, -z'
'x, -y-1/2, z-1/2'

loop_
_atom_site_label
_atom_site_type_symbol
_atom_site_fract_x
_atom_site_fract_y
_atom_site_fract_z
_atom_site_U_iso_or_equiv
_atom_site_adp_type
_atom_site_occupancy
_atom_site_symmetry_multiplicity
_atom_site_calc_flag
_atom_site_refinement_flags
Ru1 Ru 0.780702(12) 0.687446(13) 0.419065(10) 0.01959(6) Uani 1 1 d .
I1 I 0.711518(12) 0.746359(12) 0.513198(10) 0.03058(6) Uani 1 1 d .
S1 S 0.58141(4) 0.73757(5) 0.34782(4) 0.03126(16) Uani 1 1 d .
P1 P 0.72201(4) 0.54544(4) 0.42509(3) 0.02261(14) Uani 1 1 d .
P2 P 0.86598(4) 0.81846(4) 0.44306(3) 0.02302(14) Uani 1 1 d .
N1 N 0.67243(14) 0.75025(15) 0.27333(12) 0.0266(5) Uani 1 1 d .
O2 O 0.90403(11) 0.61539(13) 0.47600(10) 0.0299(4) Uani 1 1 d .
O1 O 0.85229(11) 0.63098(12) 0.36216(9) 0.0267(4) Uani 1 1 d .
C1 C 0.68077(16) 0.73018(16) 0.34108(14) 0.0229(5) Uani 1 1 d .
C2 C 0.59029(18) 0.76303(19) 0.22570(16) 0.0330(6) Uani 1 1 d .
C3 C 0.5638(2) 0.7779(3) 0.15357(18) 0.0468(8) Uani 1 1 d .
H3 H 0.6024 0.7822 0.1301 0.056 Uiso 1 1 calc R
C4 C 0.4784(2) 0.7863(3) 0.1177(2) 0.0587(10) Uani 1 1 d .
H4 H 0.4593 0.7968 0.0690 0.070 Uiso 1 1 calc R
C5 C 0.4205(2) 0.7798(3) 0.1502(2) 0.0587(11) Uani 1 1 d .
H5 H 0.3631 0.7852 0.1237 0.070 Uiso 1 1 calc R
C6 C 0.4459(2) 0.7656(2) 0.2213(2) 0.0471(9) Uani 1 1 d .
H6 H 0.4066 0.7611 0.2442 0.057 Uiso 1 1 calc R
C7 C 0.53169(18) 0.75790(19) 0.25870(17) 0.0344(7) Uani 1 1 d .
C8 C 0.74685(18) 0.76018(19) 0.25224(15) 0.0306(6) Uani 1 1 d .
H8 H 0.7964 0.7554 0.2959 0.037 Uiso 1 1 calc R
C9 C 0.7547(2) 0.6853(2) 0.20483(16) 0.0419(8) Uani 1 1 d .
H9A H 0.7607 0.6289 0.2295 0.063 Uiso 1 1 calc R
H9B H 0.8036 0.6954 0.1918 0.063 Uiso 1 1 calc R
H9C H 0.7049 0.6836 0.1628 0.063 Uiso 1 1 calc R
C10 C 0.7508(2) 0.8531(2) 0.22235(17) 0.0431(8) Uani 1 1 d .
H10A H 0.7139 0.8553 0.1736 0.065 Uiso 1 1 calc R
H10B H 0.8079 0.8656 0.2254 0.065 Uiso 1 1 calc R
H10C H 0.7331 0.8972 0.2491 0.065 Uiso 1 1 calc R
C11 C 0.90998(17) 0.60198(19) 0.41648(15) 0.0296(6) Uani 1 1 d .
C12 C 0.9830(2) 0.5532(3) 0.40865(19) 0.0486(9) Uani 1 1 d .
H12A H 1.0248 0.5958 0.4064 0.073 Uiso 1 1 calc R
H12B H 0.9641 0.5181 0.3658 0.073 Uiso 1 1 calc R
H12C H 1.0074 0.5140 0.4487 0.073 Uiso 1 1 calc R
C1A C 0.75692(17) 0.46076(18) 0.37599(15) 0.0269(5) Uani 1 1 d .
C2A C 0.80534(19) 0.3872(2) 0.40727(17) 0.0356(6) Uani 1 1 d .
H2A H 0.8198 0.3777 0.4558 0.043 Uiso 1 1 calc R
C3A C 0.8325(2) 0.3276(2) 0.3676(2) 0.0486(8) Uani 1 1 d .
H3A H 0.8660 0.2787 0.3894 0.058 Uiso 1 1 calc R
C4A C 0.8105(3) 0.3400(3) 0.2957(2) 0.0536(9) Uani 1 1 d .
H4A H 0.8276 0.2987 0.2687 0.064 Uiso 1 1 calc R
C5A C 0.7632(2) 0.4133(2) 0.26404(18) 0.0476(8) Uani 1 1 d .
H5A H 0.7482 0.4220 0.2154 0.057 Uiso 1 1 calc R
C6A C 0.7380(2) 0.4738(2) 0.30398(16) 0.0355(7) Uani 1 1 d .
H6A H 0.7076 0.5246 0.2823 0.043 Uiso 1 1 calc R
C1B C 0.60776(16) 0.53166(18) 0.39501(15) 0.0271(6) Uani 1 1 d .
C2B C 0.56003(19) 0.5046(2) 0.32753(16) 0.0379(7) Uani 1 1 d .
H2B H 0.5869 0.4860 0.2966 0.046 Uiso 1 1 calc R
C3B C 0.4731(2) 0.5048(3) 0.30504(19) 0.0505(9) Uani 1 1 d .
H3B H 0.4416 0.4872 0.2589 0.061 Uiso 1 1 calc R
C4B C 0.4329(2) 0.5306(2) 0.3499(2) 0.0474(8) Uani 1 1 d .
H4B H 0.3740 0.5309 0.3344 0.057 Uiso 1 1 calc R
C5B C 0.47907(19) 0.5561(2) 0.41757(19) 0.0407(7) Uani 1 1 d .
H5B H 0.4516 0.5733 0.4484 0.049 Uiso 1 1 calc R
C6B C 0.56605(18) 0.55653(19) 0.44040(16) 0.0328(6) Uani 1 1 d .
H6B H 0.5972 0.5736 0.4867 0.039 Uiso 1 1 calc R
C1C C 0.75400(17) 0.49700(18) 0.51382(14) 0.0269(5) Uani 1 1 d .
C2C C 0.71425(19) 0.4203(2) 0.52553(17) 0.0355(7) Uani 1 1 d .
H2C H 0.6713 0.3938 0.4880 0.043 Uiso 1 1 calc R
C3C C 0.7375(2) 0.3829(2) 0.59204(18) 0.0438(8) Uani 1 1 d .
H3C H 0.7099 0.3317 0.5995 0.053 Uiso 1 1 calc R
C4C C 0.8013(2) 0.4208(2) 0.64722(17) 0.0440(8) Uani 1 1 d .
H4C H 0.8173 0.3953 0.6923 0.053 Uiso 1 1 calc R
C5C C 0.8412(2) 0.4959(2) 0.63617(16) 0.0383(7) Uani 1 1 d .
H5C H 0.8849 0.5214 0.6738 0.046 Uiso 1 1 calc R
C6C C 0.81766(18) 0.5343(2) 0.57015(15) 0.0310(6) Uani 1 1 d .
H6C H 0.8450 0.5860 0.5634 0.037 Uiso 1 1 calc R
C1D C 0.82264(17) 0.92506(18) 0.40194(13) 0.0266(5) Uani 1 1 d .
C2D C 0.74040(18) 0.9463(2) 0.39424(16) 0.0331(6) Uani 1 1 d .
H2D H 0.7079 0.9058 0.4091 0.040 Uiso 1 1 calc R
C3D C 0.7062(2) 1.0271(2) 0.36472(17) 0.0398(7) Uani 1 1 d .
H3D H 0.6509 1.0415 0.3604 0.048 Uiso 1 1 calc R
C4D C 0.7528(2) 1.0866(2) 0.34163(18) 0.0429(8) Uani 1 1 d .
H4D H 0.7289 1.1409 0.3210 0.052 Uiso 1 1 calc R
C5D C 0.8344(2) 1.0661(2) 0.34894(16) 0.0387(7) Uani 1 1 d .
H5D H 0.8662 1.1065 0.3333 0.046 Uiso 1 1 calc R
C6D C 0.86984(18) 0.98574(19) 0.37933(15) 0.0314(6) Uani 1 1 d .
H6D H 0.9257 0.9724 0.3846 0.038 Uiso 1 1 calc R
C1E C 0.96652(16) 0.81210(18) 0.42778(14) 0.0259(5) Uani 1 1 d .
C2E C 0.9694(2) 0.7871(3) 0.36318(17) 0.0431(8) Uani 1 1 d .
H2E H 0.9193 0.7728 0.3265 0.052 Uiso 1 1 calc R
C3E C 1.0449(2) 0.7829(3) 0.35165(19) 0.0513(9) Uani 1 1 d .
H3E H 1.0452 0.7665 0.3071 0.062 Uiso 1 1 calc R
C4E C 1.1190(2) 0.8023(2) 0.40429(19) 0.0424(8) Uani 1 1 d .
H4E H 1.1701 0.7988 0.3963 0.051 Uiso 1 1 calc R
C5E C 1.11779(19) 0.8268(2) 0.46881(18) 0.0438(8) Uani 1 1 d .
H5E H 1.1683 0.8402 0.5053 0.053 Uiso 1 1 calc R
C6E C 1.04236(18) 0.8319(2) 0.48062(16) 0.0358(7) Uani 1 1 d .
H6E H 1.0426 0.8491 0.5251 0.043 Uiso 1 1 calc R
C1F C 0.90338(16) 0.84471(19) 0.53734(14) 0.0269(6) Uani 1 1 d .
C2F C 0.89534(19) 0.9286(2) 0.56322(16) 0.0352(6) Uani 1 1 d .
H2F H 0.8713 0.9755 0.5319 0.042 Uiso 1 1 calc R
C3F C 0.9228(2) 0.9436(3) 0.63546(18) 0.0477(8) Uani 1 1 d .
H3F H 0.9164 1.0003 0.6526 0.057 Uiso 1 1 calc R
C4F C 0.9593(2) 0.8758(3) 0.68185(17) 0.0500(9) Uani 1 1 d .
H4F H 0.9779 0.8860 0.7305 0.060 Uiso 1 1 calc R
C5F C 0.9683(2) 0.7929(3) 0.65630(16) 0.0446(8) Uani 1 1 d .
H5F H 0.9938 0.7467 0.6879 0.054 Uiso 1 1 calc R
C6F C 0.94046(19) 0.7767(2) 0.58480(16) 0.0358(7) Uani 1 1 d .
H6F H 0.9466 0.7196 0.5681 0.043 Uiso 1 1 calc R
C1S C 0.4282(3) 0.9748(3) 0.4074(2) 0.0655(12) Uani 1 1 d .
C2S C 0.3634(4) 1.0015(3) 0.4304(3) 0.0909(19) Uani 1 1 d .
H2S H 0.3466 1.0615 0.4278 0.109 Uiso 1 1 calc R
C3S C 0.3227(3) 0.9333(4) 0.4588(3) 0.0775(14) Uani 1 1 d .
H3S H 0.2783 0.9468 0.4746 0.093 Uiso 1 1 calc R
C4S C 0.3524(4) 0.8507(4) 0.4609(3) 0.0861(16) Uani 1 1 d .
H4S H 0.3289 0.8049 0.4796 0.103 Uiso 1 1 calc R
C5S C 0.4127(5) 0.8307(5) 0.4381(4) 0.111(2) Uani 1 1 d .
H5S H 0.4300 0.7710 0.4398 0.133 Uiso 1 1 calc R
C6S C 0.4488(4) 0.8888(4) 0.4137(3) 0.0921(17) Uani 1 1 d .
H6S H 0.4928 0.8702 0.3991 0.111 Uiso 1 1 calc R
C7S C 0.4740(5) 1.0374(6) 0.3780(4) 0.168(4) Uani 1 1 d .
H7S1 H 0.5158 1.0050 0.3651 0.253 Uiso 1 1 calc R
H7S2 H 0.5015 1.0822 0.4129 0.253 Uiso 1 1 calc R
H7S3 H 0.4350 1.0661 0.3367 0.253 Uiso 1 1 calc R

loop_
_atom_site_aniso_label
_atom_site_aniso_U_11
_atom_site_aniso_U_22
_atom_site_aniso_U_33
_atom_site_aniso_U_23
_atom_site_aniso_U_13
_atom_site_aniso_U_12
Ru1 0.01928(10) 0.02158(10) 0.01811(10) 0.00131(7) 0.00682(8) 0.00118(7)
I1 0.03477(10) 0.03363(11) 0.02877(10) -0.00555(7) 0.01793(8) -0.00244(7)
S1 0.0227(3) 0.0348(4) 0.0377(4) 0.0086(3) 0.0123(3) 0.0060(3)
P1 0.0233(3) 0.0229(3) 0.0220(3) 0.0019(3) 0.0084(3) 0.0005(3)
P2 0.0217(3) 0.0254(3) 0.0207(3) 0.0009(3) 0.0059(3) -0.0016(3)
N1 0.0233(11) 0.0316(12) 0.0223(11) 0.0016(9) 0.0047(9) 0.0008(9)
O2 0.0278(9) 0.0374(11) 0.0234(10) 0.0065(8) 0.0074(8) 0.0066(8)
O1 0.0242(9) 0.0315(10) 0.0249(9) 0.0016(8) 0.0095(8) 0.0047(8)
C1 0.0233(12) 0.0197(12) 0.0264(13) 0.0014(10) 0.0097(10) 0.0008(10)
C2 0.0275(14) 0.0310(15) 0.0348(16) 0.0074(12) 0.0037(12) 0.0049(11)
C3 0.0410(18) 0.057(2) 0.0324(17) 0.0091(16) 0.0000(14) 0.0040(16)
C4 0.042(2) 0.074(3) 0.041(2) 0.0139(19) -0.0104(16) 0.0055(19)
C5 0.0299(17) 0.063(2) 0.062(3) 0.015(2) -0.0106(17) 0.0033(16)
C6 0.0247(15) 0.0458(19) 0.062(2) 0.0137(17) 0.0041(15) 0.0042(13)
C7 0.0248(14) 0.0330(15) 0.0402(17) 0.0070(13) 0.0049(12) 0.0029(11)
C8 0.0255(13) 0.0413(16) 0.0240(14) 0.0092(12) 0.0073(11) 0.0010(11)
C9 0.0495(19) 0.053(2) 0.0291(16) 0.0113(14) 0.0206(14) 0.0145(16)
C10 0.0451(18) 0.050(2) 0.0318(16) 0.0097(14) 0.0104(14) -0.0101(15)
C11 0.0259(13) 0.0315(14) 0.0335(15) 0.0045(12) 0.0130(12) 0.0030(11)
C12 0.0414(18) 0.064(2) 0.046(2) 0.0151(17) 0.0225(16) 0.0270(17)
C1A 0.0277(13) 0.0242(13) 0.0298(14) -0.0009(11) 0.0114(11) -0.0013(10)
C2A 0.0388(16) 0.0314(15) 0.0363(16) 0.0009(13) 0.0127(13) 0.0055(13)
C3A 0.055(2) 0.0357(18) 0.056(2) -0.0017(16) 0.0212(18) 0.0148(15)
C4A 0.067(2) 0.047(2) 0.054(2) -0.0145(17) 0.0297(19) 0.0084(18)
C5A 0.060(2) 0.055(2) 0.0327(17) -0.0068(15) 0.0216(16) 0.0023(17)
C6A 0.0417(16) 0.0337(16) 0.0326(16) 0.0021(12) 0.0149(13) 0.0036(13)
C1B 0.0259(13) 0.0241(13) 0.0305(14) 0.0045(11) 0.0089(11) 0.0003(10)
C2B 0.0316(15) 0.0466(18) 0.0328(16) 0.0001(14) 0.0079(13) 0.0005(13)
C3B 0.0331(16) 0.066(2) 0.0407(19) -0.0009(17) -0.0014(14) -0.0014(16)
C4B 0.0236(14) 0.054(2) 0.060(2) 0.0044(17) 0.0095(15) -0.0002(14)
C5B 0.0317(15) 0.0435(18) 0.053(2) 0.0074(15) 0.0231(15) -0.0002(13)
C6B 0.0333(15) 0.0323(15) 0.0356(16) 0.0027(12) 0.0158(13) -0.0029(12)
C1C 0.0290(13) 0.0290(14) 0.0261(13) 0.0033(11) 0.0139(11) 0.0053(11)
C2C 0.0397(16) 0.0311(15) 0.0374(17) 0.0053(13) 0.0158(13) 0.0025(12)
C3C 0.054(2) 0.0385(17) 0.047(2) 0.0191(15) 0.0278(17) 0.0088(15)
C4C 0.056(2) 0.051(2) 0.0307(17) 0.0149(15) 0.0220(15) 0.0193(16)
C5C 0.0409(17) 0.0499(19) 0.0245(14) 0.0022(13) 0.0119(13) 0.0126(14)
C6C 0.0320(14) 0.0351(15) 0.0267(14) 0.0012(12) 0.0112(12) 0.0033(12)
C1D 0.0291(13) 0.0269(13) 0.0185(12) -0.0007(10) 0.0019(10) 0.0004(11)
C2D 0.0297(14) 0.0331(15) 0.0338(16) 0.0009(12) 0.0075(12) -0.0019(12)
C3D 0.0322(15) 0.0385(17) 0.0419(18) -0.0013(14) 0.0044(13) 0.0050(13)
C4D 0.0487(19) 0.0310(16) 0.0390(18) 0.0048(13) 0.0026(15) 0.0036(14)
C5D 0.0474(18) 0.0328(16) 0.0316(16) 0.0053(13) 0.0084(14) -0.0082(14)
C6D 0.0306(14) 0.0320(15) 0.0283(15) 0.0040(12) 0.0061(12) -0.0053(12)
C1E 0.0239(12) 0.0265(13) 0.0269(13) 0.0017(11) 0.0084(11) -0.0012(10)
C2E 0.0295(15) 0.070(2) 0.0293(16) -0.0094(15) 0.0093(13) -0.0136(15)
C3E 0.0405(18) 0.079(3) 0.0412(19) -0.0192(18) 0.0228(16) -0.0152(18)
C4E 0.0304(15) 0.050(2) 0.051(2) -0.0055(16) 0.0193(14) -0.0023(14)
C5E 0.0252(14) 0.064(2) 0.0378(18) -0.0015(16) 0.0059(13) -0.0025(14)
C6E 0.0291(14) 0.0485(18) 0.0270(15) -0.0011(13) 0.0063(12) -0.0018(13)
C1F 0.0229(12) 0.0347(15) 0.0230(13) -0.0028(11) 0.0082(10) -0.0053(11)
C2F 0.0377(16) 0.0375(16) 0.0299(15) -0.0027(12) 0.0111(13) -0.0012(13)
C3F 0.053(2) 0.053(2) 0.0379(18) -0.0174(16) 0.0163(16) -0.0073(17)
C4F 0.050(2) 0.074(3) 0.0240(16) -0.0092(16) 0.0103(14) -0.0145(18)
C5F 0.0468(19) 0.056(2) 0.0256(16) 0.0058(15) 0.0059(14) -0.0072(16)
C6F 0.0392(16) 0.0382(16) 0.0273(15) 0.0001(13) 0.0083(13) -0.0034(13)
C1S 0.058(2) 0.079(3) 0.055(2) -0.009(2) 0.015(2) -0.026(2)
C2S 0.109(4) 0.063(3) 0.067(3) -0.022(2) -0.012(3) 0.034(3)
C3S 0.057(3) 0.116(4) 0.065(3) -0.006(3) 0.028(2) 0.006(3)
C4S 0.073(3) 0.080(4) 0.093(4) 0.013(3) 0.014(3) -0.010(3)
C5S 0.095(5) 0.090(5) 0.137(6) -0.017(4) 0.028(4) 0.003(4)
C6S 0.072(3) 0.086(4) 0.113(5) -0.025(4) 0.026(3) 0.015(3)
C7S 0.150(7) 0.245(10) 0.097(5) 0.010(6) 0.027(5) -0.122(7)

loop_
_atom_type_symbol
_atom_type_description
_atom_type_scat_dispersion_real
_atom_type_scat_dispersion_imag
_atom_type_scat_source
C C 0.0033 0.0016 'International Tables Vol C Tables 4.2.6.8 and 6.1.1.4'
H H 0.0000 0.0000 'International Tables Vol C Tables 4.2.6.8 and 6.1.1.4'
N N 0.0061 0.0033 'International Tables Vol C Tables 4.2.6.8 and 6.1.1.4'
O O 0.0106 0.0060 'International Tables Vol C Tables 4.2.6.8 and 6.1.1.4'
P P 0.1023 0.0942 'International Tables Vol C Tables 4.2.6.8 and 6.1.1.4'
S S 0.1246 0.1234 'International Tables Vol C Tables 4.2.6.8 and 6.1.1.4'
Ru Ru -1.2594 0.8363 'International Tables Vol C Tables 4.2.6.8 and 6.1.1.4'
I I -0.4742 1.8119 'International Tables Vol C Tables 4.2.6.8 and 6.1.1.4'

loop_
_geom_angle_atom_site_label_1
_geom_angle_atom_site_label_2
_geom_angle_atom_site_label_3
_geom_angle
C1 Ru1 O1 100.89(9)
C1 Ru1 O2 159.66(9)
O1 Ru1 O2 59.12(7)
C1 Ru1 P1 94.16(7)
O1 Ru1 P1 90.15(5)
O2 Ru1 P1 83.00(5)
C1 Ru1 P2 100.77(7)
O1 Ru1 P2 90.88(5)
O2 Ru1 P2 84.32(5)
P1 Ru1 P2 164.55(2)
C1 Ru1 I1 89.73(7)
O1 Ru1 I1 169.31(5)
O2 Ru1 I1 110.21(5)
P1 Ru1 I1 87.781(17)
P2 Ru1 I1 88.360(18)
C7 S1 C1 93.47(14)
C1B P1 C1A 104.37(13)
C1B P1 C1C 101.35(12)
C1A P1 C1C 102.60(12)
C1B P1 Ru1 120.01(9)
C1A P1 Ru1 111.71(9)
C1C P1 Ru1 114.80(9)
C1D P2 C1F 103.01(12)
C1D P2 C1E 102.52(12)
C1F P2 C1E 100.60(12)
C1D P2 Ru1 120.35(9)
C1F P2 Ru1 110.64(9)
C1E P2 Ru1 117.13(9)
C1 N1 C2 116.7(2)
C1 N1 C8 121.1(2)
C2 N1 C8 122.2(2)
C11 O2 Ru1 87.63(15)
C11 O1 Ru1 94.57(16)
N1 C1 S1 107.67(18)
N1 C1 Ru1 129.30(19)
S1 C1 Ru1 122.75(14)
C7 C2 C3 119.7(3)
C7 C2 N1 111.7(3)
C3 C2 N1 128.5(3)
C4 C3 C2 117.5(4)
C5 C4 C3 122.7(4)
C4 C5 C6 120.4(3)
C5 C6 C7 118.0(3)
C2 C7 C6 121.8(3)
C2 C7 S1 110.1(2)
C6 C7 S1 128.1(3)
N1 C8 C9 112.6(2)
N1 C8 C10 111.6(2)
C9 C8 C10 113.4(2)
O2 C11 O1 118.7(2)
O2 C11 C12 121.8(3)
O1 C11 C12 119.5(3)
C2A C1A C6A 118.1(3)
C2A C1A P1 123.6(2)
C6A C1A P1 118.2(2)
C3A C2A C1A 120.7(3)
C4A C3A C2A 120.2(3)
C5A C4A C3A 119.8(3)
C4A C5A C6A 119.9(3)
C5A C6A C1A 121.2(3)
C2B C1B C6B 118.3(3)
C2B C1B P1 123.2(2)
C6B C1B P1 118.3(2)
C3B C2B C1B 120.8(3)
C4B C3B C2B 120.3(3)
C3B C4B C5B 119.9(3)
C4B C5B C6B 120.2(3)
C5B C6B C1B 120.5(3)
C6C C1C C2C 118.4(3)
C6C C1C P1 121.7(2)
C2C C1C P1 119.8(2)
C3C C2C C1C 120.6(3)
C4C C3C C2C 120.0(3)
C5C C4C C3C 119.9(3)
C4C C5C C6C 120.5(3)
C5C C6C C1C 120.6(3)
C2D C1D C6D 119.2(3)
C2D C1D P2 118.6(2)
C6D C1D P2 122.2(2)
C3D C2D C1D 120.2(3)
C4D C3D C2D 120.5(3)
C5D C4D C3D 119.7(3)
C4D C5D C6D 120.3(3)
C5D C6D C1D 120.1(3)
C2E C1E C6E 117.3(3)
C2E C1E P2 121.2(2)
C6E C1E P2 121.6(2)
C1E C2E C3E 121.1(3)
C4E C3E C2E 120.9(3)
C5E C4E C3E 119.1(3)
C4E C5E C6E 120.4(3)
C5E C6E C1E 121.2(3)
C2F C1F C6F 118.8(3)
C2F C1F P2 123.0(2)
C6F C1F P2 118.2(2)
C1F C2F C3F 120.2(3)
C4F C3F C2F 120.4(3)
C5F C4F C3F 119.5(3)
C4F C5F C6F 120.8(3)
C5F C6F C1F 120.3(3)
C6S C1S C2S 117.2(5)
C6S C1S C7S 119.7(6)
C2S C1S C7S 123.1(6)
C1S C2S C3S 118.1(4)
C4S C3S C2S 115.8(5)
C5S C4S C3S 122.8(6)
C6S C5S C4S 122.3(7)
C5S C6S C1S 123.9(6)

loop_
_geom_bond_atom_site_label_1
_geom_bond_atom_site_label_2
_geom_bond_distance
Ru1 C1 1.981(3)
Ru1 O1 2.1283(18)
Ru1 O2 2.2829(18)
Ru1 P1 2.3741(7)
Ru1 P2 2.3898(7)
Ru1 I1 2.7221(3)
S1 C7 1.736(3)
S1 C1 1.748(3)
P1 C1B 1.835(3)
P1 C1A 1.838(3)
P1 C1C 1.841(3)
P2 C1D 1.835(3)
P2 C1F 1.837(3)
P2 C1E 1.846(3)
N1 C1 1.367(3)
N1 C2 1.407(4)
N1 C8 1.481(4)
O2 C11 1.265(3)
O1 C11 1.270(3)
C2 C7 1.386(4)
C2 C3 1.392(4)
C3 C4 1.385(5)
C4 C5 1.369(6)
C5 C6 1.372(6)
C6 C7 1.395(4)
C8 C9 1.516(4)
C8 C10 1.531(4)
C11 C12 1.499(4)
C1A C2A 1.391(4)
C1A C6A 1.398(4)
C2A C3A 1.388(4)
C3A C4A 1.386(5)
C4A C5A 1.381(5)
C5A C6A 1.382(4)
C1B C2B 1.387(4)
C1B C6B 1.398(4)
C2B C3B 1.387(4)
C3B C4B 1.373(5)
C4B C5B 1.378(5)
C5B C6B 1.388(4)
C1C C6C 1.388(4)
C1C C2C 1.397(4)
C2C C3C 1.387(4)
C3C C4C 1.380(5)
C4C C5C 1.375(5)
C5C C6C 1.384(4)
C1D C2D 1.390(4)
C1D C6D 1.394(4)
C2D C3D 1.387(4)
C3D C4D 1.380(5)
C4D C5D 1.380(5)
C5D C6D 1.391(4)
C1E C2E 1.383(4)
C1E C6E 1.391(4)
C2E C3E 1.387(4)
C3E C4E 1.369(5)
C4E C5E 1.369(5)
C5E C6E 1.389(4)
C1F C2F 1.390(4)
C1F C6F 1.393(4)
C2F C3F 1.394(4)
C3F C4F 1.378(5)
C4F C5F 1.376(5)
C5F C6F 1.383(4)
C1S C6S 1.331(7)
C1S C2S 1.399(7)
C1S C7S 1.475(7)
C2S C3S 1.464(8)
C3S C4S 1.334(7)
C4S C5S 1.300(8)
C5S C6S 1.264(9)
